data_7706098
loop_
_publ_author_name
'Zhang, Ying-Ying'
'Liu, Qing'
'Zhang, Lin-Yan'
'Bao, Yu-Mei'
'Tan, Jing-Yi'
'Zhang, Na'
'Zhang, Jian-Yong'
'Liu, Zhen-Jiang'

_publ_section_title
;
 MOFs assembled from <i>C</i><sub>3</sub> symmetric ligands: structure,
 iodine capture and role as bifunctional catalysts towards the
 oxidation-Knoevenagel cascade reaction.
;
_journal_issue 2
_journal_name_full 'Dalton transactions (Cambridge, England : 2003)'
_journal_page_first 647
_journal_page_last 659
_journal_paper_doi 10.1039/d0dt03565c
_journal_volume 50
_journal_year 2021
_chemical_formula_sum 'C54 H45 N12 Ni3 O19.5'
_chemical_formula_weight 1350.15
_space_group_crystal_system monoclinic
_space_group_IT_number 14
_space_group_name_Hall '-P 2yn'
_space_group_name_H-M_alt 'P 1 21/n 1'
_atom_sites_solution_hydrogens mixed
_audit_creation_method SHELXL-2014/7
_audit_update_record
;
2020-11-10 deposited with the CCDC.	2020-11-30 downloaded from the CCDC.
;
_cell_angle_alpha 90
_cell_angle_beta 101.362(7)
_cell_angle_gamma 90
_cell_formula_units_Z 2
_cell_length_a 10.144(2)
_cell_length_b 26.077(5)
_cell_length_c 15.602(3)
_cell_measurement_reflns_used 9920
_cell_measurement_temperature 273(2)
_cell_measurement_theta_max 27.43
_cell_measurement_theta_min 2.35
_cell_volume 4046.2(14)
_computing_cell_refinement 'Bruker SMART'
_computing_data_collection 'Bruker SMART'
_computing_data_reduction 'Bruker SAINT'
_computing_molecular_graphics 'ORTEP-3 for Windows (Farrugia, 2012)'
_computing_publication_material 'SHELXL-2014/7 (Sheldrick, 2014)'
_computing_structure_refinement 'SHELXL-2014/7 (Sheldrick, 2014)'
_computing_structure_solution 'SHELXL-2014/7 (Sheldrick, 2014)'
_diffrn_ambient_temperature 273(2)
_diffrn_measured_fraction_theta_full 0.999
_diffrn_measured_fraction_theta_max 0.999
_diffrn_measurement_device_type 'CCD area detector'
_diffrn_measurement_method 'phi and omega scans'
_diffrn_radiation_type MoK\a
_diffrn_radiation_wavelength 0.71073
_diffrn_reflns_av_R_equivalents 0.0991
_diffrn_reflns_av_unetI/netI 0.0414
_diffrn_reflns_Laue_measured_fraction_full 0.999
_diffrn_reflns_Laue_measured_fraction_max 0.999
_diffrn_reflns_limit_h_max 12
_diffrn_reflns_limit_h_min -12
_diffrn_reflns_limit_k_max 32
_diffrn_reflns_limit_k_min -32
_diffrn_reflns_limit_l_max 19
_diffrn_reflns_limit_l_min -19
_diffrn_reflns_number 83056
_diffrn_reflns_point_group_measured_fraction_full 0.999
_diffrn_reflns_point_group_measured_fraction_max 0.999
_diffrn_reflns_theta_full 25.242
_diffrn_reflns_theta_max 26.006
_diffrn_reflns_theta_min 2.346
_diffrn_source 'sealed tube'
_exptl_absorpt_coefficient_mu 0.753
_exptl_crystal_colour green
_exptl_crystal_density_diffrn 1.108
_exptl_crystal_description rod
_exptl_crystal_F_000 1386
_exptl_crystal_size_max 0.280
_exptl_crystal_size_mid 0.200
_exptl_crystal_size_min 0.100
_platon_squeeze_details
;
;
_refine_diff_density_max 0.852
_refine_diff_density_min -0.287
_refine_diff_density_rms 0.083
_refine_ls_extinction_method none
_refine_ls_goodness_of_fit_ref 0.591
_refine_ls_hydrogen_treatment mixed
_refine_ls_matrix_type full
_refine_ls_number_parameters 418
_refine_ls_number_reflns 7969
_refine_ls_number_restraints 7
_refine_ls_restrained_S_all 0.591
_refine_ls_R_factor_all 0.0622
_refine_ls_R_factor_gt 0.0518
_refine_ls_shift/su_max 0.001
_refine_ls_shift/su_mean 0.000
_refine_ls_structure_factor_coef Fsqd
_refine_ls_weighting_details 'w=1/[\s^2^(Fo^2^)+(0.1617P)^2^+15.2976P] where P=(Fo^2^+2Fc^2^)/3'
_refine_ls_weighting_scheme calc
_refine_ls_wR_factor_gt 0.1487
_refine_ls_wR_factor_ref 0.1593
_reflns_Friedel_coverage 0.000
_reflns_number_gt 6645
_reflns_number_total 7969
_reflns_threshold_expression 'I > 2\s(I)'
_cod_data_source_file d0dt03565c2.cif
_cod_data_source_block 3
_cod_depositor_comments 'Adding full bibliography for 7706096--7706098.cif.'
_cod_original_cell_volume 4046.2(13)
_cod_original_sg_symbol_H-M 'P 21/n'
_cod_original_formula_sum 'C54 H45 N12 Ni3 O19.50'
_cod_database_code 7706098
_shelx_shelxl_version_number 2014/7
_shelx_space_group_comment
;
The symmetry employed for this shelxl refinement is uniquely defined
by the following loop, which should always be used as a source of
symmetry information in preference to the above space-group names.
They are only intended as comments.
;
_shelx_estimated_absorpt_t_min 0.817
_shelx_estimated_absorpt_t_max 0.929

loop_
_space_group_symop_operation_xyz
'x, y, z'
'-x+1/2, y+1/2, -z+1/2'
'-x, -y, -z'
'x-1/2, -y-1/2, z-1/2'

loop_
_atom_site_label
_atom_site_type_symbol
_atom_site_fract_x
_atom_site_fract_y
_atom_site_fract_z
_atom_site_U_iso_or_equiv
_atom_site_adp_type
_atom_site_occupancy
_atom_site_site_symmetry_order
_atom_site_calc_flag
_atom_site_refinement_flags_posn
_atom_site_refinement_flags_adp
_atom_site_refinement_flags_occupancy
_atom_site_disorder_assembly
_atom_site_disorder_group
Ni1 Ni 0.20616(3) 0.19089(2) 0.79684(2) 0.02806(13) Uani 1 1 d . . . . .
Ni2 Ni 0.0000 0.0000 0.0000 0.03725(16) Uani 1 2 d S . P . .
O2 O 0.0074(2) 0.18620(8) 0.81493(14) 0.0362(5) Uani 1 1 d . . . . .
O1 O 0.0526(2) 0.22797(8) 0.70267(13) 0.0348(4) Uani 1 1 d . . . . .
O7 O 0.3027(2) 0.15047(9) 0.90355(15) 0.0403(5) Uani 1 1 d D . . . .
N1 N 0.1904(3) 0.12499(9) 0.71927(17) 0.0357(5) Uani 1 1 d . . . . .
C1 C -0.1728(3) 0.23138(11) 0.7263(2) 0.0327(6) Uani 1 1 d . . . . .
N4 N 0.1588(3) 0.00603(10) 0.46276(17) 0.0401(6) Uani 1 1 d . . . . .
O6 O -0.2903(3) 0.35649(9) 0.55732(17) 0.0513(6) Uani 1 1 d . . . . .
C26 C 0.1593(3) -0.03546(11) 0.41224(19) 0.0358(6) Uani 1 1 d . . . . .
N5 N 0.1825(3) -0.08313(10) 0.44163(17) 0.0397(6) Uani 1 1 d . . . . .
N6 N 0.2067(3) -0.04941(10) 0.58462(17) 0.0432(6) Uani 1 1 d . . . . .
O9 O -0.1124(3) 0.06271(9) 0.01923(18) 0.0497(6) Uani 1 1 d D . . . .
C7 C -0.0306(3) 0.21377(11) 0.74939(19) 0.0310(6) Uani 1 1 d . . . . .
C6 C -0.2085(3) 0.27240(11) 0.6684(2) 0.0351(6) Uani 1 1 d . . . . .
H6A H -0.1437 0.2879 0.6425 0.042 Uiso 1 1 calc R U . . .
N2 N 0.0535(3) -0.01202(10) 0.13614(17) 0.0438(7) Uani 1 1 d . . . . .
O5 O -0.4964(3) 0.35181(11) 0.5822(2) 0.0700(9) Uani 1 1 d . . . . .
C4 C -0.4373(3) 0.26560(12) 0.6867(2) 0.0386(7) Uani 1 1 d . . . . .
H4A H -0.5261 0.2766 0.6731 0.046 Uiso 1 1 calc R U . . .
C17 C 0.1265(3) -0.02741(11) 0.3162(2) 0.0378(7) Uani 1 1 d . . . . .
C27 C 0.2048(3) -0.08800(11) 0.5281(2) 0.0376(7) Uani 1 1 d . . . . .
O8 O 0.1679(3) 0.04526(10) 0.0051(2) 0.0561(7) Uani 1 1 d D . . . .
C5 C -0.3404(3) 0.28994(11) 0.64953(19) 0.0338(6) Uani 1 1 d . . . . .
C12 C 0.1865(3) 0.04125(11) 0.6077(2) 0.0373(7) Uani 1 1 d . . . . .
C2 C -0.2698(3) 0.20824(12) 0.7645(2) 0.0371(7) Uani 1 1 d . . . . .
H2A H -0.2459 0.1815 0.8040 0.045 Uiso 1 1 calc R U . . .
C3 C -0.4022(3) 0.22466(12) 0.7445(2) 0.0378(7) Uani 1 1 d . . . . .
C13 C 0.2182(4) 0.03527(12) 0.6978(2) 0.0456(8) Uani 1 1 d . . . . .
H13A H 0.2386 0.0030 0.7223 0.055 Uiso 1 1 calc R U . . .
C25 C 0.1846(3) -0.00340(11) 0.5484(2) 0.0376(7) Uani 1 1 d . . . . .
C16 C 0.1070(4) -0.06815(12) 0.2587(2) 0.0418(7) Uani 1 1 d . . . . .
H16A H 0.1195 -0.1016 0.2794 0.050 Uiso 1 1 calc R U . . .
C15 C 0.0690(4) -0.05905(12) 0.1707(2) 0.0454(8) Uani 1 1 d . . . . .
H15A H 0.0532 -0.0870 0.1331 0.055 Uiso 1 1 calc R U . . .
C9 C -0.3794(3) 0.33606(12) 0.5911(2) 0.0410(7) Uani 1 1 d . . . . .
C11 C 0.1570(4) 0.09024(12) 0.5746(2) 0.0452(8) Uani 1 1 d . . . . .
H11A H 0.1362 0.0958 0.5146 0.054 Uiso 1 1 calc R U . . .
C10 C 0.1591(4) 0.13042(12) 0.6317(2) 0.0457(8) Uani 1 1 d . . . . .
H10A H 0.1379 0.1630 0.6089 0.055 Uiso 1 1 calc R U . . .
C18 C 0.1092(4) 0.02189(13) 0.2815(2) 0.0503(9) Uani 1 1 d . . . . .
H18A H 0.1212 0.0504 0.3180 0.060 Uiso 1 1 calc R U . . .
C21 C 0.2353(5) -0.14823(13) 0.6546(2) 0.0571(10) Uani 1 1 d . . . . .
H21A H 0.2274 -0.1208 0.6914 0.068 Uiso 1 1 calc R U . . .
C22 C 0.2271(4) -0.14018(11) 0.5660(2) 0.0395(7) Uani 1 1 d . . . . .
C14 C 0.2193(4) 0.07788(12) 0.7510(2) 0.0444(8) Uani 1 1 d . . . . .
H14A H 0.2410 0.0735 0.8113 0.053 Uiso 1 1 calc R U . . .
C19 C 0.0740(5) 0.02746(13) 0.1922(2) 0.0547(10) Uani 1 1 d . . . . .
H19A H 0.0638 0.0605 0.1694 0.066 Uiso 1 1 calc R U . . .
C23 C 0.2401(5) -0.18260(13) 0.5153(2) 0.0561(10) Uani 1 1 d . . . . .
H23A H 0.2352 -0.1790 0.4554 0.067 Uiso 1 1 calc R U . . .
C24 C 0.2604(5) -0.22995(12) 0.5537(2) 0.0521(9) Uani 1 1 d . . . . .
H24A H 0.2684 -0.2580 0.5184 0.062 Uiso 1 1 calc R U . . .
C20 C 0.2553(5) -0.19701(13) 0.6877(2) 0.0547(10) Uani 1 1 d . . . . .
H20A H 0.2594 -0.2018 0.7473 0.066 Uiso 1 1 calc R U . . .
N3 N 0.2692(3) -0.23789(9) 0.63887(16) 0.0350(5) Uani 1 1 d . . . . .
C8 C -0.5082(3) 0.19983(13) 0.7867(2) 0.0443(8) Uani 1 1 d . . . . .
O3 O -0.4708(3) 0.17372(17) 0.8533(3) 0.0983(14) Uani 1 1 d . . . . .
O4 O -0.6269(2) 0.20888(9) 0.75101(15) 0.0403(5) Uani 1 1 d . . . . .
H9A H -0.081(6) 0.0897(13) 0.037(4) 0.095(19) Uiso 1 1 d D . . . .
H7A H 0.381(2) 0.1565(16) 0.915(3) 0.054(12) Uiso 1 1 d D . . . .
H9B H -0.191(2) 0.060(2) -0.002(4) 0.10(2) Uiso 1 1 d D . . . .
H7B H 0.263(4) 0.1507(17) 0.945(2) 0.058(12) Uiso 1 1 d D . . . .
H8B H 0.234(5) 0.037(3) -0.009(6) 0.17(4) Uiso 1 1 d D . . . .
H8A H 0.152(7) 0.0739(11) 0.013(5) 0.14(3) Uiso 1 1 d D . . . .

loop_
_atom_site_aniso_label
_atom_site_aniso_U_11
_atom_site_aniso_U_22
_atom_site_aniso_U_33
_atom_site_aniso_U_23
_atom_site_aniso_U_13
_atom_site_aniso_U_12
Ni1 0.0273(2) 0.0228(2) 0.0355(2) -0.00079(13) 0.00978(15) -0.00055(13)
Ni2 0.0517(4) 0.0247(3) 0.0335(3) -0.0012(2) 0.0040(2) -0.0060(2)
O2 0.0286(10) 0.0322(11) 0.0479(12) 0.0040(9) 0.0081(9) 0.0036(8)
O1 0.0298(10) 0.0351(11) 0.0423(11) -0.0003(9) 0.0137(9) 0.0009(8)
O7 0.0379(13) 0.0422(12) 0.0434(12) 0.0093(10) 0.0146(10) 0.0023(10)
N1 0.0418(14) 0.0256(12) 0.0417(13) -0.0031(10) 0.0129(11) 0.0009(10)
C1 0.0290(14) 0.0286(14) 0.0410(15) 0.0005(11) 0.0085(12) 0.0021(11)
N4 0.0543(17) 0.0277(12) 0.0366(13) -0.0007(10) 0.0051(12) 0.0008(11)
O6 0.0617(16) 0.0411(13) 0.0592(14) 0.0173(11) 0.0321(13) 0.0067(11)
C26 0.0424(17) 0.0274(14) 0.0363(15) -0.0007(11) 0.0048(12) -0.0010(12)
N5 0.0533(16) 0.0271(12) 0.0372(13) 0.0001(10) 0.0050(12) 0.0012(11)
N6 0.0659(19) 0.0270(13) 0.0367(13) -0.0006(10) 0.0102(13) 0.0059(12)
O9 0.0551(16) 0.0332(13) 0.0568(15) -0.0053(11) 0.0013(13) -0.0040(11)
C7 0.0285(14) 0.0267(13) 0.0387(14) -0.0046(11) 0.0088(11) -0.0004(11)
C6 0.0396(16) 0.0299(14) 0.0393(15) -0.0004(12) 0.0162(12) -0.0019(12)
N2 0.0613(18) 0.0310(13) 0.0367(14) 0.0012(11) 0.0040(12) -0.0068(12)
O5 0.0513(16) 0.0531(16) 0.107(2) 0.0413(16) 0.0198(15) 0.0163(13)
C4 0.0299(15) 0.0371(16) 0.0509(17) 0.0111(13) 0.0126(13) 0.0036(12)
C17 0.0480(18) 0.0269(14) 0.0368(15) 0.0012(12) 0.0043(13) -0.0018(13)
C27 0.0464(17) 0.0280(14) 0.0380(15) -0.0019(12) 0.0071(13) 0.0012(13)
O8 0.0612(17) 0.0345(14) 0.0749(18) -0.0107(12) 0.0194(14) -0.0121(12)
C5 0.0388(16) 0.0269(14) 0.0386(15) 0.0036(12) 0.0150(12) 0.0017(12)
C12 0.0436(17) 0.0256(14) 0.0428(16) -0.0037(12) 0.0090(13) 0.0018(12)
C2 0.0308(15) 0.0328(15) 0.0482(17) 0.0115(13) 0.0088(13) 0.0042(12)
C3 0.0281(14) 0.0363(16) 0.0508(17) 0.0113(13) 0.0124(13) 0.0039(12)
C13 0.067(2) 0.0244(14) 0.0440(17) 0.0014(13) 0.0071(16) 0.0082(14)
C25 0.0453(17) 0.0273(14) 0.0391(16) -0.0005(12) 0.0052(13) 0.0037(12)
C16 0.058(2) 0.0263(14) 0.0399(16) 0.0013(12) 0.0074(14) -0.0051(14)
C15 0.065(2) 0.0297(15) 0.0407(16) -0.0035(13) 0.0088(15) -0.0049(15)
C9 0.0463(18) 0.0335(16) 0.0453(17) 0.0075(13) 0.0138(14) 0.0061(14)
C11 0.068(2) 0.0316(16) 0.0370(16) 0.0009(13) 0.0117(15) 0.0017(15)
C10 0.068(2) 0.0255(15) 0.0459(18) 0.0025(13) 0.0166(16) 0.0053(15)
C18 0.083(3) 0.0277(15) 0.0367(16) -0.0017(13) 0.0026(16) -0.0052(16)
C21 0.102(3) 0.0302(16) 0.0390(17) -0.0033(13) 0.0138(19) 0.0097(18)
C22 0.0552(19) 0.0251(14) 0.0372(15) -0.0013(12) 0.0072(14) 0.0036(13)
C14 0.062(2) 0.0324(16) 0.0388(16) -0.0030(13) 0.0088(15) 0.0052(15)
C19 0.094(3) 0.0250(15) 0.0390(17) 0.0033(13) -0.0026(18) -0.0074(17)
C23 0.102(3) 0.0303(16) 0.0371(17) -0.0009(13) 0.0160(19) 0.0027(18)
C24 0.091(3) 0.0261(15) 0.0401(17) -0.0027(13) 0.0155(18) 0.0044(16)
C20 0.098(3) 0.0309(16) 0.0352(16) 0.0002(13) 0.0121(18) 0.0083(18)
N3 0.0420(14) 0.0253(12) 0.0386(13) 0.0001(10) 0.0104(11) 0.0042(10)
C8 0.0334(16) 0.0411(17) 0.062(2) 0.0165(15) 0.0181(15) 0.0050(14)
O3 0.0407(15) 0.135(3) 0.122(3) 0.095(3) 0.0238(17) 0.0173(18)
O4 0.0293(11) 0.0412(12) 0.0517(13) 0.0059(10) 0.0112(9) -0.0001(9)

loop_
_atom_type_symbol
_atom_type_description
_atom_type_scat_dispersion_real
_atom_type_scat_dispersion_imag
_atom_type_scat_source
C C 0.0033 0.0016 'International Tables Vol C Tables 4.2.6.8 and 6.1.1.4'
H H 0.0000 0.0000 'International Tables Vol C Tables 4.2.6.8 and 6.1.1.4'
N N 0.0061 0.0033 'International Tables Vol C Tables 4.2.6.8 and 6.1.1.4'
O O 0.0106 0.0060 'International Tables Vol C Tables 4.2.6.8 and 6.1.1.4'
Ni Ni 0.3393 1.1124 'International Tables Vol C Tables 4.2.6.8 and 6.1.1.4'

loop_
_geom_angle_atom_site_label_1
_geom_angle_atom_site_label_2
_geom_angle_atom_site_label_3
_geom_angle
_geom_angle_site_symmetry_1
_geom_angle_site_symmetry_3
_geom_angle_publ_flag
O4 Ni1 O7 96.15(9) 1_655 . ?
O4 Ni1 N1 87.70(10) 1_655 . ?
O7 Ni1 N1 90.99(10) . . ?
O4 Ni1 O2 163.44(9) 1_655 . ?
O7 Ni1 O2 100.33(9) . . ?
N1 Ni1 O2 93.67(9) . . ?
O4 Ni1 N3 86.24(10) 1_655 2_556 ?
O7 Ni1 N3 94.24(10) . 2_556 ?
N1 Ni1 N3 172.39(10) . 2_556 ?
O2 Ni1 N3 90.84(9) . 2_556 ?
O4 Ni1 O1 101.48(8) 1_655 . ?
O7 Ni1 O1 162.34(9) . . ?
N1 Ni1 O1 90.66(9) . . ?
O2 Ni1 O1 62.02(8) . . ?
N3 Ni1 O1 86.04(9) 2_556 . ?
O4 Ni1 C7 132.76(9) 1_655 . ?
O7 Ni1 C7 130.97(10) . . ?
N1 Ni1 C7 93.83(10) . . ?
O2 Ni1 C7 30.69(9) . . ?
N3 Ni1 C7 86.93(10) 2_556 . ?
O1 Ni1 C7 31.37(9) . . ?
O9 Ni2 O9 180.0 . 3 ?
O9 Ni2 O8 90.96(12) . . ?
O9 Ni2 O8 89.04(12) 3 . ?
O9 Ni2 O8 89.04(12) . 3 ?
O9 Ni2 O8 90.96(12) 3 3 ?
O8 Ni2 O8 180.0 . 3 ?
O9 Ni2 N2 90.64(11) . . ?
O9 Ni2 N2 89.36(11) 3 . ?
O8 Ni2 N2 89.98(12) . . ?
O8 Ni2 N2 90.02(12) 3 . ?
O9 Ni2 N2 89.36(11) . 3 ?
O9 Ni2 N2 90.64(11) 3 3 ?
O8 Ni2 N2 90.02(12) . 3 ?
O8 Ni2 N2 89.98(12) 3 3 ?
N2 Ni2 N2 180.0 . 3 ?
C7 O2 Ni1 90.33(17) . . ?
C7 O1 Ni1 87.16(17) . . ?
C14 N1 C10 117.6(3) . . ?
C14 N1 Ni1 123.8(2) . . ?
C10 N1 Ni1 118.5(2) . . ?
C2 C1 C6 119.7(3) . . ?
C2 C1 C7 119.9(3) . . ?
C6 C1 C7 120.4(3) . . ?
C25 N4 C26 114.7(3) . . ?
N5 C26 N4 125.0(3) . . ?
N5 C26 C17 118.0(3) . . ?
N4 C26 C17 117.0(3) . . ?
C27 N5 C26 115.0(3) . . ?
C25 N6 C27 114.9(3) . . ?
O2 C7 O1 120.3(3) . . ?
O2 C7 C1 120.3(3) . . ?
O1 C7 C1 119.4(3) . . ?
O2 C7 Ni1 58.98(15) . . ?
O1 C7 Ni1 61.46(15) . . ?
C1 C7 Ni1 175.0(2) . . ?
C5 C6 C1 120.2(3) . . ?
C15 N2 C19 116.8(3) . . ?
C15 N2 Ni2 121.9(2) . . ?
C19 N2 Ni2 121.3(2) . . ?
C5 C4 C3 120.5(3) . . ?
C16 C17 C18 117.9(3) . . ?
C16 C17 C26 121.5(3) . . ?
C18 C17 C26 120.6(3) . . ?
N5 C27 N6 125.1(3) . . ?
N5 C27 C22 118.3(3) . . ?
N6 C27 C22 116.5(3) . . ?
C4 C5 C6 119.5(3) . . ?
C4 C5 C9 119.5(3) . . ?
C6 C5 C9 121.0(3) . . ?
C11 C12 C13 118.0(3) . . ?
C11 C12 C25 121.0(3) . . ?
C13 C12 C25 121.0(3) . . ?
C3 C2 C1 120.5(3) . . ?
C2 C3 C4 119.6(3) . . ?
C2 C3 C8 120.7(3) . . ?
C4 C3 C8 119.7(3) . . ?
C14 C13 C12 119.3(3) . . ?
N6 C25 N4 125.2(3) . . ?
N6 C25 C12 117.6(3) . . ?
N4 C25 C12 117.1(3) . . ?
C15 C16 C17 119.6(3) . . ?
N2 C15 C16 123.4(3) . . ?
O5 C9 O6 124.6(3) . . ?
O5 C9 C5 117.5(3) . . ?
O6 C9 C5 117.8(3) . . ?
C10 C11 C12 119.1(3) . . ?
N1 C10 C11 123.2(3) . . ?
C19 C18 C17 118.6(3) . . ?
C20 C21 C22 119.5(3) . . ?
C23 C22 C21 117.2(3) . . ?
C23 C22 C27 122.0(3) . . ?
C21 C22 C27 120.8(3) . . ?
N1 C14 C13 122.8(3) . . ?
N2 C19 C18 123.7(3) . . ?
C24 C23 C22 119.6(3) . . ?
N3 C24 C23 123.5(3) . . ?
N3 C20 C21 123.3(3) . . ?
C24 N3 C20 116.9(3) . . ?
C24 N3 Ni1 126.3(2) . 2_546 ?
C20 N3 Ni1 116.7(2) . 2_546 ?
O3 C8 O4 126.1(3) . . ?
O3 C8 C3 118.3(3) . . ?
O4 C8 C3 115.6(3) . . ?
C8 O4 Ni1 127.0(2) . 1_455 ?

loop_
_geom_bond_atom_site_label_1
_geom_bond_atom_site_label_2
_geom_bond_distance
_geom_bond_site_symmetry_2
_geom_bond_publ_flag
Ni1 O4 2.019(2) 1_655 ?
Ni1 O7 2.049(2) . ?
Ni1 N1 2.090(2) . ?
Ni1 O2 2.094(2) . ?
Ni1 N3 2.102(2) 2_556 ?
Ni1 O1 2.149(2) . ?
Ni1 C7 2.443(3) . ?
Ni2 O9 2.049(3) . ?
Ni2 O9 2.049(3) 3 ?
Ni2 O8 2.061(3) . ?
Ni2 O8 2.061(3) 3 ?
Ni2 N2 2.109(3) . ?
Ni2 N2 2.109(3) 3 ?
O2 C7 1.247(4) . ?
O1 C7 1.274(3) . ?
N1 C14 1.335(4) . ?
N1 C10 1.347(4) . ?
C1 C2 1.386(4) . ?
C1 C6 1.401(4) . ?
C1 C7 1.489(4) . ?
N4 C25 1.333(4) . ?
N4 C26 1.339(4) . ?
O6 C9 1.252(4) . ?
C26 N5 1.330(4) . ?
C26 C17 1.484(4) . ?
N5 C27 1.330(4) . ?
N6 C25 1.326(4) . ?
N6 C27 1.335(4) . ?
C6 C5 1.390(4) . ?
N2 C15 1.336(4) . ?
N2 C19 1.340(4) . ?
O5 C9 1.238(4) . ?
C4 C5 1.389(4) . ?
C4 C3 1.397(4) . ?
C17 C16 1.380(4) . ?
C17 C18 1.392(4) . ?
C27 C22 1.483(4) . ?
C5 C9 1.514(4) . ?
C12 C11 1.388(4) . ?
C12 C13 1.388(5) . ?
C12 C25 1.485(4) . ?
C2 C3 1.385(4) . ?
C3 C8 1.513(4) . ?
C13 C14 1.385(4) . ?
C16 C15 1.372(5) . ?
C11 C10 1.372(5) . ?
C18 C19 1.377(5) . ?
C21 C20 1.373(5) . ?
C21 C22 1.384(5) . ?
C22 C23 1.382(5) . ?
C23 C24 1.371(5) . ?
C24 N3 1.330(4) . ?
C20 N3 1.334(4) . ?
N3 Ni1 2.102(2) 2_546 ?
C8 O3 1.238(4) . ?
C8 O4 1.245(4) . ?
O4 Ni1 2.019(2) 1_455 ?

loop_
_platon_squeeze_void_nr
_platon_squeeze_void_average_x
_platon_squeeze_void_average_y
_platon_squeeze_void_average_z
_platon_squeeze_void_volume
_platon_squeeze_void_count_electrons
_platon_squeeze_void_content
1 -0.154 0.345 0.008 1667 375 ' '
